data_9000948
loop_
_publ_author_name
'Moore, P. B.'
'Shen, J.'
'Araki, T.'

_publ_section_title
;Crystal chemistry of the (M2)3+ phi2 sheet: Structural principles and crystal
 structures of ruizite, macfallite and orientite
;
_journal_name_full 'American Mineralogist'
_journal_page_first 171
_journal_page_last 181
_journal_volume 70
_journal_year 1985
_chemical_compound_source 'Nchwaning mine, Kalahari manganese field, South Africa'
_chemical_formula_sum 'Ca2 H6 Mn2 O17 Si4'
_chemical_name_mineral Ruizite
_space_group_IT_number 12
_symmetry_space_group_name_Hall '-C 2y'
_symmetry_space_group_name_H-M 'C 1 2/m 1'
_cell_angle_alpha 90
_cell_angle_beta 91.4
_cell_angle_gamma 90
_cell_formula_units_Z 2
_cell_length_a 9.064
_cell_length_b 6.171
_cell_length_c 11.976
_cell_volume 669.665
_database_code_amcsd 0000967
_exptl_crystal_density_diffrn 2.878
_cod_original_formula_sum 'Mn2 Ca2 Si4 O17 H6'
_cod_database_code 9000948

loop_
_space_group_symop_operation_xyz
x,y,z
1/2+x,1/2+y,z
x,-y,z
1/2+x,1/2-y,z
-x,y,-z
1/2-x,1/2+y,-z
-x,-y,-z
1/2-x,1/2-y,-z

loop_
_atom_site_label
_atom_site_fract_x
_atom_site_fract_y
_atom_site_fract_z
_atom_site_occupancy
_atom_site_type_symbol
_atom_site_attached_hydrogens
Mn 0.25000 0.25000 0.00000 1.00000 Mn 0
Ca 0.20540 0.50000 0.25990 1.00000 Ca 0
Si1 0.03550 0.00000 0.15130 1.00000 Si 0
O1 0.13280 0.21650 0.12910 1.00000 O 0
O2 0.37480 0.50000 0.09210 1.00000 O 0
O3 -0.00630 0.00000 0.28570 1.00000 O 0
Si2 0.10420 0.00000 0.39510 1.00000 Si 0
O4 0.20560 0.21500 0.39540 0.50000 O 0
O-H5 0.20560 0.21500 0.39540 0.50000 O 1
O6 0.00000 0.00000 0.50000 1.00000 O 0
O-H7 0.36740 0.00000 0.04590 1.00000 O 1
O-H8 0.44370 0.00000 0.27810 1.00000 O 1

loop_
_cod_changelog_entry_id
_cod_changelog_entry_author
_cod_changelog_entry_date
_cod_changelog_entry_text
1
;cod-tools version 3.8.0
Id: cif_guess_AMCSD_atom_types 9574 2023-05-10 09:00:05Z saulius
;
2023-05-10T18:46:55+03:00
;Derived atom types and hydrogen counts
from atom names that follow the AMCSD naming convention
(Wat == water, O-H == hydroxyl).
;

loop_
_cod_related_entry_id
_cod_related_entry_database
_cod_related_entry_code
1 AMCSD 0000967
